data_1538415
loop_
_publ_author_name
'Moller, C.K.'

_publ_section_title
;
 On the structure of cesium hexahalogeno-plumbates(II)
;
_journal_name_full
;
Kongelige Danske Videnskabernes Selskab, Matematisk-Fysike Meddelelser
;
_journal_page_first 1
_journal_page_last 13
_journal_volume 32
_journal_year 1960
_chemical_formula_sum 'Cl6 Cs4 Pb'
_chemical_name_systematic 'Cs4 Pb Cl6'
_space_group_IT_number 167
_symmetry_space_group_name_Hall '-R 3 2"c'
_symmetry_space_group_name_H-M 'R -3 c :H'
_cell_angle_alpha 90
_cell_angle_beta 90
_cell_angle_gamma 120
_cell_formula_units_Z 6
_cell_length_a 13.18
_cell_length_b 13.18
_cell_length_c 16.64
_cell_volume 2503.311
_citation_journal_id_ASTM KDVSAK
_cod_data_source_file Moller_KDVSAK_1960_641.cif
_cod_data_source_block Cl6Cs4Pb1
_cod_original_formula_sum 'Cl6 Cs4 Pb1'
_cod_database_code 1538415

loop_
_symmetry_equiv_pos_as_xyz
x,y,z
-y,x-y,z
-x+y,-x,z
y,x,-z+1/2
-x,-x+y,-z+1/2
x-y,-y,-z+1/2
-x,-y,-z
y,-x+y,-z
x-y,x,-z
-y,-x,z-1/2
x,x-y,z-1/2
-x+y,y,z-1/2
x+2/3,y+1/3,z+1/3
-y+2/3,x-y+1/3,z+1/3
-x+y+2/3,-x+1/3,z+1/3
y+2/3,x+1/3,-z+5/6
-x+2/3,-x+y+1/3,-z+5/6
x-y+2/3,-y+1/3,-z+5/6
-x+2/3,-y+1/3,-z+1/3
y+2/3,-x+y+1/3,-z+1/3
x-y+2/3,x+1/3,-z+1/3
-y+2/3,-x+1/3,z-1/6
x+2/3,x-y+1/3,z-1/6
-x+y+2/3,y+1/3,z-1/6
x+1/3,y+2/3,z+2/3
-y+1/3,x-y+2/3,z+2/3
-x+y+1/3,-x+2/3,z+2/3
y+1/3,x+2/3,-z+7/6
-x+1/3,-x+y+2/3,-z+7/6
x-y+1/3,-y+2/3,-z+7/6
-x+1/3,-y+2/3,-z+2/3
y+1/3,-x+y+2/3,-z+2/3
x-y+1/3,x+2/3,-z+2/3
-y+1/3,-x+2/3,z+1/6
x+1/3,x-y+2/3,z+1/6
-x+y+1/3,y+2/3,z+1/6

loop_
_atom_site_label
_atom_site_type_symbol
_atom_site_fract_x
_atom_site_fract_y
_atom_site_fract_z
_atom_site_occupancy
_atom_site_U_iso_or_equiv
Pb1 Pb+2 0 0 0 1 0.0
Cs1 Cs+1 0 0 0.25 1 0.0
Cs2 Cs+1 0.37 0 0.25 1 0.0
Cl1 Cl-1 0.04 0.164 0.095 1 0.0
